data_7027238
loop_
_publ_author_name
'Curtis, David'
'Lesley, M. J. Gerald'
'Norman, Nicholas C.'
'Orpen, A. Guy'
'Starbuck, Jonathan'

_publ_section_title
;
 Phosphine exchange reactions involving cis-[Pt(PPh3)2(Bcat)2]
 (cat&#x2005;=&#x2005;1,2-O2C6H4) and the oxidative addition of
 1,2-B2Cl2(NMe2)2 to Pt0
;
_journal_issue 10
_journal_name_full 'Journal of the Chemical Society, Dalton Transactions'
_journal_page_first 1687
_journal_paper_doi 10.1039/a810006c
_journal_year 1999
_chemical_formula_sum 'C48 H56 B2 O4 P2 Pt'
_chemical_formula_weight 975.58
_chemical_name_systematic
; 
 ? 
;
_space_group_IT_number 14
_symmetry_cell_setting monoclinic
_symmetry_space_group_name_Hall '-P 2yn'
_symmetry_space_group_name_H-M 'P 1 21/n 1'
_atom_sites_solution_hydrogens geom
_atom_sites_solution_primary direct
_atom_sites_solution_secondary difmap
_audit_creation_method SHELXL
_cell_angle_alpha 90.00
_cell_angle_beta 111.428(10)
_cell_angle_gamma 90.00
_cell_formula_units_Z 4
_cell_length_a 16.752(3)
_cell_length_b 12.174(2)
_cell_length_c 22.850(2)
_cell_measurement_temperature 173(2)
_cell_volume 4337.9(12)
_computing_cell_refinement 'SAINT (Siemens, 1995b)'
_computing_data_collection 'SMART (Siemens, 1995b)'
_computing_data_reduction 'SAINT (Siemens, 1995b)'
_computing_molecular_graphics 'SHELXTL (Siemens, 1995a)'
_computing_publication_material 'SHELXTL (Siemens, 1995a)'
_computing_structure_refinement 'SHELXTL (Siemens, 1995a)'
_computing_structure_solution 'SHELXTL (Siemens, 1995a)'
_diffrn_ambient_temperature 293(2)
_diffrn_measurement_device 'Siemens SMART CCD diffractometer'
_diffrn_measurement_method '\w rotation with narrow frames'
_diffrn_radiation_monochromator graphite
_diffrn_radiation_source 'fine-focus sealed tube'
_diffrn_radiation_type MoK\a
_diffrn_radiation_wavelength 0.71073
_diffrn_reflns_av_R_equivalents 0.0517
_diffrn_reflns_av_sigmaI/netI 0.0694
_diffrn_reflns_limit_h_max 21
_diffrn_reflns_limit_h_min -21
_diffrn_reflns_limit_k_max 14
_diffrn_reflns_limit_k_min -15
_diffrn_reflns_limit_l_max 29
_diffrn_reflns_limit_l_min -23
_diffrn_reflns_number 27083
_diffrn_reflns_theta_max 27.50
_diffrn_reflns_theta_min 1.88
_exptl_absorpt_coefficient_mu 3.352
_exptl_absorpt_correction_T_max 0.781329
_exptl_absorpt_correction_T_min 0.593986
_exptl_absorpt_correction_type empirical
_exptl_crystal_colour colourless
_exptl_crystal_density_diffrn 1.494
_exptl_crystal_description plate
_exptl_crystal_F_000 1976
_exptl_crystal_size_max 0.2
_exptl_crystal_size_mid 0.2
_exptl_crystal_size_min 0.1
_refine_diff_density_max 0.925
_refine_diff_density_min -0.602
_refine_diff_density_rms 0.118
_refine_ls_extinction_coef 0.00020(2)
_refine_ls_extinction_expression Fc^*^=kFc[1+0.001xFc^2^\l^3^/sin(2\q)]^-1/4^
_refine_ls_extinction_method SHELXL
_refine_ls_goodness_of_fit_all 0.987
_refine_ls_goodness_of_fit_obs 1.034
_refine_ls_hydrogen_treatment 'see text'
_refine_ls_matrix_type full
_refine_ls_number_parameters 515
_refine_ls_number_reflns 9916
_refine_ls_number_restraints 0
_refine_ls_restrained_S_all 1.004
_refine_ls_restrained_S_obs 1.034
_refine_ls_R_factor_all 0.0652
_refine_ls_R_factor_obs 0.0356
_refine_ls_shift/esd_max -0.002
_refine_ls_shift/esd_mean 0.000
_refine_ls_structure_factor_coef Fsqd
_refine_ls_weighting_details 'w=1/[\s^2^(Fo^2^)+(0.0163P)^2^+0.0000P] where P=(Fo^2^+2Fc^2^)/3'
_refine_ls_weighting_scheme calc
_refine_ls_wR_factor_all 0.0608
_refine_ls_wR_factor_obs 0.0530
_reflns_number_observed 7258
_reflns_number_total 9917
_reflns_observed_criterion >2sigma(I)
_cod_data_source_file 810006csup1.cif
_cod_data_source_block 15
_cod_depositor_comments
;
The following automatic conversions were performed:

'_refine_ls_weighting_scheme' value 'calc
w=1/[\s^2^(Fo^2^)+(0.0163P)^2^+0.0000P] where P=(Fo^2^+2Fc^2^)/3' was
changed to 'calc'. New tag '_refine_ls_weighting_details' was
created. The value of the new tag was set to
'w=1/[\s^2^(Fo^2^)+(0.0163P)^2^+0.0000P] where P=(Fo^2^+2Fc^2^)/3'.

Automatic conversion script
Id: cif_fix_values 3143 2015-03-26 13:38:13Z robertas 
;
_cod_original_cell_volume 4337.9(11)
_cod_original_sg_symbol_H-M P21/n
_cod_database_code 7027238

loop_
_symmetry_equiv_pos_as_xyz
'x, y, z'
'-x+1/2, y+1/2, -z+1/2'
'-x, -y, -z'
'x-1/2, -y-1/2, z-1/2'

loop_
_atom_site_aniso_label
_atom_site_aniso_U_11
_atom_site_aniso_U_22
_atom_site_aniso_U_33
_atom_site_aniso_U_23
_atom_site_aniso_U_13
_atom_site_aniso_U_12
Pt1 0.02374(8) 0.01644(7) 0.01818(8) -0.00041(8) 0.00673(6) 0.00041(8)
B1 0.021(3) 0.021(2) 0.019(2) -0.003(2) 0.005(2) -0.004(2)
B2 0.022(3) 0.019(2) 0.022(2) 0.005(2) 0.000(2) 0.002(2)
O1 0.028(2) 0.0238(14) 0.033(2) -0.0002(13) 0.0141(14) 0.0024(12)
O2 0.028(2) 0.0194(13) 0.025(2) 0.0027(12) 0.0109(13) 0.0013(11)
O3 0.032(2) 0.0252(14) 0.025(2) -0.0075(12) 0.0084(13) -0.0004(12)
O4 0.045(2) 0.0282(15) 0.026(2) -0.0039(14) 0.0088(14) -0.0113(14)
P1 0.0243(6) 0.0173(5) 0.0203(6) 0.0004(4) 0.0076(5) -0.0003(4)
P2 0.0226(6) 0.0193(5) 0.0196(5) -0.0004(4) 0.0070(5) -0.0006(4)
C1 0.029(2) 0.022(2) 0.025(2) -0.004(2) 0.006(2) 0.000(2)
C2 0.026(3) 0.030(2) 0.047(3) -0.011(2) 0.003(2) 0.006(2)
C3 0.039(3) 0.023(2) 0.054(3) -0.005(2) -0.010(3) 0.008(2)
C4 0.051(4) 0.018(2) 0.041(3) 0.004(2) -0.007(3) -0.007(2)
C5 0.044(3) 0.026(2) 0.028(2) 0.001(2) 0.008(2) -0.010(2)
C6 0.030(2) 0.015(2) 0.022(2) -0.001(2) 0.001(2) -0.001(2)
C7 0.030(3) 0.023(2) 0.021(2) -0.006(2) -0.003(2) 0.008(2)
C8 0.033(3) 0.045(3) 0.033(3) -0.011(2) 0.006(2) 0.015(2)
C9 0.056(4) 0.048(3) 0.028(3) -0.015(3) -0.003(2) 0.018(3)
C10 0.067(4) 0.033(3) 0.037(3) -0.013(2) -0.009(3) -0.002(3)
C11 0.059(4) 0.035(3) 0.034(3) -0.003(2) -0.001(2) -0.009(2)
C12 0.042(3) 0.024(2) 0.025(2) -0.002(2) 0.003(2) -0.001(2)
C13 0.030(3) 0.019(2) 0.021(2) 0.006(2) 0.010(2) 0.003(2)
C14 0.031(3) 0.032(2) 0.030(2) 0.000(2) 0.015(2) 0.003(2)
C15 0.035(3) 0.045(3) 0.040(3) -0.006(2) 0.019(2) -0.003(2)
C16 0.048(3) 0.051(3) 0.035(3) -0.003(2) 0.024(2) -0.010(2)
C17 0.045(3) 0.041(3) 0.032(3) 0.007(2) 0.016(2) -0.005(2)
C18 0.035(3) 0.037(2) 0.033(3) 0.005(2) 0.015(2) 0.001(2)
C19 0.027(2) 0.020(2) 0.016(2) -0.003(2) 0.005(2) -0.001(2)
C20 0.036(3) 0.023(2) 0.041(3) -0.003(2) 0.011(2) -0.002(2)
C21 0.040(3) 0.027(2) 0.036(3) -0.006(2) 0.016(2) -0.007(2)
C22 0.047(3) 0.023(2) 0.041(3) -0.007(2) 0.018(2) 0.003(2)
C23 0.039(3) 0.025(2) 0.049(3) 0.000(2) 0.016(2) 0.007(2)
C24 0.026(3) 0.028(2) 0.037(3) -0.002(2) 0.010(2) 0.000(2)
C25 0.030(3) 0.019(2) 0.026(2) 0.000(2) 0.012(2) -0.002(2)
C26 0.033(3) 0.034(2) 0.023(2) -0.003(2) 0.012(2) -0.004(2)
C27 0.033(3) 0.051(3) 0.034(3) -0.005(2) 0.017(2) -0.010(2)
C28 0.031(3) 0.055(3) 0.035(3) -0.011(2) 0.011(2) -0.012(2)
C29 0.036(3) 0.036(2) 0.033(2) -0.004(2) 0.009(2) -0.006(2)
C30 0.029(3) 0.036(2) 0.028(2) -0.004(2) 0.007(2) 0.001(2)
C31 0.030(2) 0.017(2) 0.019(2) -0.005(2) 0.004(2) -0.006(2)
C32 0.041(3) 0.036(3) 0.030(3) 0.005(2) 0.013(2) -0.002(2)
C33 0.059(4) 0.049(3) 0.031(3) 0.016(2) 0.014(3) -0.003(3)
C34 0.049(4) 0.032(3) 0.034(3) 0.012(2) -0.004(2) -0.010(2)
C35 0.028(3) 0.028(2) 0.040(3) 0.003(2) -0.006(2) -0.002(2)
C36 0.028(3) 0.025(2) 0.030(2) -0.001(2) 0.005(2) -0.003(2)
C37 0.022(2) 0.016(2) 0.029(2) 0.001(2) 0.008(2) 0.0018(15)
C38 0.029(2) 0.031(2) 0.028(2) 0.002(2) 0.009(2) 0.001(2)
C39 0.028(3) 0.027(2) 0.039(3) -0.003(2) 0.002(2) -0.003(2)
C40 0.028(3) 0.023(2) 0.066(3) 0.005(2) 0.021(3) 0.000(2)
C41 0.037(3) 0.030(2) 0.044(3) 0.000(2) 0.024(2) -0.003(2)
C42 0.031(3) 0.025(2) 0.029(2) 0.003(2) 0.013(2) 0.008(2)
C43 0.027(2) 0.022(2) 0.019(2) -0.001(2) 0.010(2) 0.003(2)
C44 0.028(3) 0.034(2) 0.033(3) -0.007(2) 0.009(2) -0.003(2)
C45 0.030(3) 0.042(3) 0.049(3) -0.003(2) 0.021(2) 0.000(2)
C46 0.046(3) 0.040(3) 0.050(3) -0.005(2) 0.029(3) 0.006(2)
C47 0.051(4) 0.033(2) 0.051(3) -0.018(2) 0.027(3) -0.001(2)
C48 0.033(3) 0.030(2) 0.033(3) -0.007(2) 0.015(2) -0.005(2)

loop_
_atom_site_label
_atom_site_type_symbol
_atom_site_fract_x
_atom_site_fract_y
_atom_site_fract_z
_atom_site_U_iso_or_equiv
_atom_site_thermal_displace_type
_atom_site_occupancy
_atom_site_calc_flag
_atom_site_refinement_flags
Pt1 Pt 0.399110(10) 0.152550(12) 0.145160(7) 0.01971(5) Uani 1 d .
B1 B 0.4544(3) 0.0066(3) 0.1831(2) 0.0209(10) Uani 1 d .
B2 B 0.3671(3) 0.0415(3) 0.0728(2) 0.0230(10) Uani 1 d .
O1 O 0.5270(2) -0.0449(2) 0.17720(12) 0.0271(6) Uani 1 d .
O2 O 0.4268(2) -0.0590(2) 0.22262(12) 0.0237(6) Uani 1 d .
O3 O 0.4053(2) 0.0420(2) 0.02666(12) 0.0282(6) Uani 1 d .
O4 O 0.3089(2) -0.0473(2) 0.05929(13) 0.0343(7) Uani 1 d .
P1 P 0.31499(7) 0.29068(8) 0.07616(5) 0.0208(2) Uani 1 d .
P2 P 0.46367(7) 0.23822(8) 0.24316(5) 0.0207(2) Uani 1 d .
C1 C 0.5428(3) -0.1380(3) 0.2144(2) 0.0266(9) Uani 1 d .
C2 C 0.6080(3) -0.2136(3) 0.2258(2) 0.0374(11) Uani 1 d .
H2A H 0.6480(3) -0.2093(3) 0.2064(2) 0.045 Uiso 1 calc R
C3 C 0.6105(3) -0.2974(3) 0.2686(2) 0.0461(13) Uani 1 d .
H3A H 0.6530(3) -0.3507(3) 0.2777(2) 0.055 Uiso 1 calc R
C4 C 0.5514(3) -0.3028(3) 0.2977(2) 0.0434(13) Uani 1 d .
H4A H 0.5559(3) -0.3586(3) 0.3266(2) 0.052 Uiso 1 calc R
C5 C 0.4855(3) -0.2268(3) 0.2848(2) 0.0341(11) Uani 1 d .
H5A H 0.4451(3) -0.2306(3) 0.3038(2) 0.041 Uiso 1 calc R
C6 C 0.4829(3) -0.1455(3) 0.2424(2) 0.0247(9) Uani 1 d .
C7 C 0.3668(3) -0.0408(3) -0.0153(2) 0.0282(10) Uani 1 d .
C8 C 0.3802(3) -0.0703(4) -0.0693(2) 0.0387(11) Uani 1 d .
H8A H 0.4202(3) -0.0344(4) -0.0820(2) 0.046 Uiso 1 calc R
C9 C 0.3309(3) -0.1564(4) -0.1038(2) 0.0493(13) Uani 1 d .
H9A H 0.3377(3) -0.1788(4) -0.1406(2) 0.059 Uiso 1 calc R
C10 C 0.2721(4) -0.2094(4) -0.0847(2) 0.0536(15) Uani 1 d .
H10A H 0.2405(4) -0.2673(4) -0.1088(2) 0.064 Uiso 1 calc R
C11 C 0.2583(3) -0.1789(3) -0.0303(2) 0.0474(13) Uani 1 d .
H11A H 0.2179(3) -0.2137(3) -0.0176(2) 0.057 Uiso 1 calc R
C12 C 0.3085(3) -0.0935(3) 0.0036(2) 0.0328(10) Uani 1 d .
C13 C 0.3486(3) 0.3004(3) 0.0074(2) 0.0230(9) Uani 1 d .
H13A H 0.3315(3) 0.2292(3) -0.0134(2) 0.028 Uiso 1 calc R
C14 C 0.4453(3) 0.3023(3) 0.0239(2) 0.0300(10) Uani 1 d .
H14A H 0.4684(3) 0.3699(3) 0.0462(2) 0.036 Uiso 1 calc R
H14B H 0.4710(3) 0.2415(3) 0.0520(2) 0.036 Uiso 1 calc R
C15 C 0.4696(3) 0.2942(4) -0.0329(2) 0.0387(11) Uani 1 d .
H15A H 0.4583(3) 0.2202(4) -0.0496(2) 0.046 Uiso 1 calc R
H15B H 0.5307(3) 0.3075(4) -0.0205(2) 0.046 Uiso 1 calc R
C16 C 0.4219(3) 0.3742(4) -0.0837(2) 0.0420(12) Uani 1 d .
H16A H 0.4352(3) 0.3592(4) -0.1208(2) 0.050 Uiso 1 calc R
H16B H 0.4414(3) 0.4480(4) -0.0697(2) 0.050 Uiso 1 calc R
C17 C 0.3263(3) 0.3686(4) -0.1009(2) 0.0388(11) Uani 1 d .
H17A H 0.3053(3) 0.2985(4) -0.1207(2) 0.047 Uiso 1 calc R
H17B H 0.2991(3) 0.4261(4) -0.1310(2) 0.047 Uiso 1 calc R
C18 C 0.3022(3) 0.3818(3) -0.0436(2) 0.0340(11) Uani 1 d .
H18A H 0.3161(3) 0.4558(3) -0.0272(2) 0.041 Uiso 1 calc R
H18B H 0.2408(3) 0.3717(3) -0.0557(2) 0.041 Uiso 1 calc R
C19 C 0.3109(3) 0.4336(3) 0.1053(2) 0.0218(9) Uani 1 d .
H19A H 0.3036(3) 0.4233(3) 0.1456(2) 0.026 Uiso 1 calc R
C20 C 0.3948(3) 0.4922(3) 0.1221(2) 0.0339(11) Uani 1 d .
H20A H 0.4066(3) 0.5049(3) 0.0841(2) 0.041 Uiso 1 calc R
H20B H 0.4400(3) 0.4456(3) 0.1495(2) 0.041 Uiso 1 calc R
C21 C 0.3962(3) 0.6027(3) 0.1550(2) 0.0337(11) Uani 1 d .
H21A H 0.3931(3) 0.5894(3) 0.1960(2) 0.040 Uiso 1 calc R
H21B H 0.4498(3) 0.6401(3) 0.1613(2) 0.040 Uiso 1 calc R
C22 C 0.3235(3) 0.6744(3) 0.1177(2) 0.0367(11) Uani 1 d .
H22A H 0.3316(3) 0.6974(3) 0.0796(2) 0.044 Uiso 1 calc R
H22B H 0.3231(3) 0.7398(3) 0.1419(2) 0.044 Uiso 1 calc R
C23 C 0.2387(3) 0.6170(3) 0.1005(2) 0.0372(11) Uani 1 d .
H23A H 0.1940(3) 0.6644(3) 0.0732(2) 0.045 Uiso 1 calc R
H23B H 0.2266(3) 0.6043(3) 0.1384(2) 0.045 Uiso 1 calc R
C24 C 0.2360(3) 0.5075(3) 0.0675(2) 0.0308(10) Uani 1 d .
H24A H 0.2382(3) 0.5207(3) 0.0262(2) 0.037 Uiso 1 calc R
H24B H 0.1823(3) 0.4705(3) 0.0617(2) 0.037 Uiso 1 calc R
C25 C 0.1997(3) 0.2571(3) 0.0403(2) 0.0244(9) Uani 1 d .
H25A H 0.1738(3) 0.3185(3) 0.0120(2) 0.029 Uiso 1 calc R
C26 C 0.1546(3) 0.2554(3) 0.0873(2) 0.0293(10) Uani 1 d .
H26A H 0.1784(3) 0.1966(3) 0.1173(2) 0.035 Uiso 1 calc R
H26B H 0.1658(3) 0.3241(3) 0.1104(2) 0.035 Uiso 1 calc R
C27 C 0.0599(3) 0.2395(4) 0.0569(2) 0.0379(11) Uani 1 d .
H27A H 0.0360(3) 0.2316(4) 0.0895(2) 0.045 Uiso 1 calc R
H27B H 0.0349(3) 0.3047(4) 0.0328(2) 0.045 Uiso 1 calc R
C28 C 0.0349(3) 0.1419(4) 0.0145(2) 0.0407(11) Uani 1 d .
H28A H -0.0266(3) 0.1430(4) -0.0083(2) 0.049 Uiso 1 calc R
H28B H 0.0488(3) 0.0755(4) 0.0397(2) 0.049 Uiso 1 calc R
C29 C 0.0801(3) 0.1398(3) -0.0320(2) 0.0356(10) Uani 1 d .
H29A H 0.0568(3) 0.1976(3) -0.0628(2) 0.043 Uiso 1 calc R
H29B H 0.0687(3) 0.0701(3) -0.0540(2) 0.043 Uiso 1 calc R
C30 C 0.1762(3) 0.1554(3) -0.0008(2) 0.0318(9) Uani 1 d .
H30A H 0.2009(3) 0.1609(3) -0.0330(2) 0.038 Uiso 1 calc R
H30B H 0.2007(3) 0.0914(3) 0.0247(2) 0.038 Uiso 1 calc R
C31 C 0.5024(2) 0.1432(3) 0.3104(2) 0.0232(8) Uani 1 d .
C32 C 0.4584(3) 0.1234(3) 0.3504(2) 0.0359(11) Uani 1 d .
H32A H 0.4090(3) 0.1632(3) 0.3456(2) 0.043 Uiso 1 calc R
C33 C 0.4873(3) 0.0449(4) 0.3976(2) 0.0471(13) Uani 1 d .
H33A H 0.4580(3) 0.0332(4) 0.4247(2) 0.057 Uiso 1 calc R
C34 C 0.5590(3) -0.0152(4) 0.4040(2) 0.0438(13) Uani 1 d .
H34A H 0.5773(3) -0.0693(4) 0.4348(2) 0.053 Uiso 1 calc R
C35 C 0.6043(3) 0.0033(3) 0.3655(2) 0.0373(11) Uani 1 d .
H35A H 0.6538(3) -0.0367(3) 0.3710(2) 0.045 Uiso 1 calc R
C36 C 0.5760(3) 0.0821(3) 0.3186(2) 0.0293(10) Uani 1 d .
H36A H 0.6064(3) 0.0942(3) 0.2923(2) 0.035 Uiso 1 calc R
C37 C 0.5621(3) 0.3141(3) 0.2543(2) 0.0227(9) Uani 1 d .
C38 C 0.6152(3) 0.3527(3) 0.3138(2) 0.0297(9) Uani 1 d .
H38A H 0.6009(3) 0.3383(3) 0.3487(2) 0.036 Uiso 1 calc R
C39 C 0.6887(3) 0.4122(3) 0.3208(2) 0.0342(11) Uani 1 d .
H39A H 0.7229(3) 0.4389(3) 0.3601(2) 0.041 Uiso 1 calc R
C40 C 0.7109(3) 0.4315(3) 0.2693(2) 0.0377(11) Uani 1 d .
H40A H 0.7600(3) 0.4719(3) 0.2739(2) 0.045 Uiso 1 calc R
C41 C 0.6607(3) 0.3912(3) 0.2109(2) 0.0343(11) Uani 1 d .
H41A H 0.6767(3) 0.4033(3) 0.1766(2) 0.041 Uiso 1 calc R
C42 C 0.5870(3) 0.3332(3) 0.2034(2) 0.0276(9) Uani 1 d .
H42A H 0.5536(3) 0.3065(3) 0.1639(2) 0.033 Uiso 1 calc R
C43 C 0.3944(3) 0.3309(3) 0.2666(2) 0.0221(9) Uani 1 d .
C44 C 0.3117(3) 0.2955(3) 0.2551(2) 0.0318(10) Uani 1 d .
H44A H 0.2934(3) 0.2281(3) 0.2357(2) 0.038 Uiso 1 calc R
C45 C 0.2555(3) 0.3603(4) 0.2723(2) 0.0390(11) Uani 1 d .
H45A H 0.2002(3) 0.3354(4) 0.2648(2) 0.047 Uiso 1 calc R
C46 C 0.2811(3) 0.4611(4) 0.3005(2) 0.0421(12) Uani 1 d .
H46A H 0.2435(3) 0.5041(4) 0.3123(2) 0.050 Uiso 1 calc R
C47 C 0.3626(3) 0.4970(3) 0.3110(2) 0.0428(12) Uani 1 d .
H47A H 0.3799(3) 0.5652(3) 0.3295(2) 0.051 Uiso 1 calc R
C48 C 0.4199(3) 0.4329(3) 0.2944(2) 0.0317(10) Uani 1 d .
H48A H 0.4751(3) 0.4584(3) 0.3018(2) 0.038 Uiso 1 calc R

loop_
_atom_type_symbol
_atom_type_description
_atom_type_scat_dispersion_real
_atom_type_scat_dispersion_imag
_atom_type_scat_source
C C 0.0033 0.0016 'International Tables Vol C Tables 4.2.6.8 and 6.1.1.4'
H H 0.0000 0.0000 'International Tables Vol C Tables 4.2.6.8 and 6.1.1.4'
B B 0.0013 0.0007 'International Tables Vol C Tables 4.2.6.8 and 6.1.1.4'
O O 0.0106 0.0060 'International Tables Vol C Tables 4.2.6.8 and 6.1.1.4'
P P 0.1023 0.0942 'International Tables Vol C Tables 4.2.6.8 and 6.1.1.4'
Pt Pt -1.7033 8.3905 'International Tables Vol C Tables 4.2.6.8 and 6.1.1.4'

loop_
_geom_angle_atom_site_label_1
_geom_angle_atom_site_label_2
_geom_angle_atom_site_label_3
_geom_angle
B1 Pt1 B2 73.3(2)
B1 Pt1 P2 90.13(12)
B2 Pt1 P2 163.10(12)
B1 Pt1 P1 163.91(12)
B2 Pt1 P1 90.84(12)
P2 Pt1 P1 105.84(4)
O2 B1 O1 107.8(3)
O2 B1 Pt1 124.2(3)
O1 B1 Pt1 128.0(3)
O4 B2 O3 107.7(3)
O4 B2 Pt1 129.6(3)
O3 B2 Pt1 122.7(3)
C1 O1 B1 106.4(3)
C6 O2 B1 107.5(3)
C7 O3 B2 106.9(3)
C12 O4 B2 106.4(3)
C25 P1 C13 103.2(2)
C25 P1 C19 101.3(2)
C13 P1 C19 107.7(2)
C25 P1 Pt1 114.04(12)
C13 P1 Pt1 108.43(12)
C19 P1 Pt1 120.67(13)
C37 P2 C43 106.5(2)
C37 P2 C31 100.1(2)
C43 P2 C31 102.2(2)
C37 P2 Pt1 115.88(13)
C43 P2 Pt1 115.63(13)
C31 P2 Pt1 114.60(12)
C6 C1 C2 121.9(4)
C6 C1 O1 109.4(3)
C2 C1 O1 128.6(4)
C1 C2 C3 115.9(4)
C4 C3 C2 121.8(4)
C3 C4 C5 121.3(4)
C6 C5 C4 116.6(4)
C5 C6 O2 128.7(4)
C5 C6 C1 122.4(4)
O2 C6 C1 108.9(3)
C12 C7 O3 109.4(3)
C12 C7 C8 122.0(4)
O3 C7 C8 128.7(4)
C7 C8 C9 116.5(5)
C10 C9 C8 121.4(4)
C9 C10 C11 121.9(4)
C12 C11 C10 115.7(5)
C7 C12 C11 122.4(4)
C7 C12 O4 109.5(3)
C11 C12 O4 128.0(4)
C18 C13 C14 112.5(3)
C18 C13 P1 117.7(3)
C14 C13 P1 114.5(3)
C15 C14 C13 112.6(3)
C14 C15 C16 113.0(4)
C15 C16 C17 112.8(3)
C16 C17 C18 111.3(4)
C13 C18 C17 111.9(3)
C20 C19 C24 111.4(3)
C20 C19 P1 112.4(3)
C24 C19 P1 118.3(3)
C19 C20 C21 112.7(3)
C22 C21 C20 111.7(4)
C21 C22 C23 112.0(3)
C22 C23 C24 113.0(3)
C23 C24 C19 111.4(3)
C30 C25 C26 110.0(3)
C30 C25 P1 116.7(3)
C26 C25 P1 113.4(3)
C27 C26 C25 112.9(3)
C28 C27 C26 113.8(4)
C27 C28 C29 112.0(4)
C28 C29 C30 112.7(3)
C29 C30 C25 112.6(3)
C32 C31 C36 118.3(4)
C32 C31 P2 123.2(3)
C36 C31 P2 118.3(3)
C33 C32 C31 120.8(4)
C34 C33 C32 119.6(4)
C33 C34 C35 120.8(4)
C34 C35 C36 119.7(4)
C35 C36 C31 120.7(4)
C42 C37 C38 118.4(4)
C42 C37 P2 119.9(3)
C38 C37 P2 121.7(3)
C39 C38 C37 120.6(4)
C40 C39 C38 119.7(4)
C39 C40 C41 120.3(4)
C42 C41 C40 120.4(4)
C41 C42 C37 120.6(4)
C44 C43 C48 119.0(4)
C44 C43 P2 116.8(3)
C48 C43 P2 124.2(3)
C43 C44 C45 120.3(4)
C46 C45 C44 120.7(4)
C47 C46 C45 119.0(4)
C46 C47 C48 121.2(4)
C43 C48 C47 119.8(4)

loop_
_geom_bond_atom_site_label_1
_geom_bond_atom_site_label_2
_geom_bond_distance
Pt1 B1 2.044(4)
Pt1 B2 2.050(4)
Pt1 P2 2.3456(10)
Pt1 P1 2.3824(11)
B1 O2 1.405(4)
B1 O1 1.417(5)
B2 O4 1.412(5)
B2 O3 1.419(5)
O1 C1 1.383(4)
O2 C6 1.374(4)
O3 C7 1.378(4)
O4 C12 1.389(4)
P1 C25 1.847(4)
P1 C13 1.856(4)
P1 C19 1.873(4)
P2 C37 1.825(4)
P2 C43 1.833(4)
P2 C31 1.841(4)
C1 C6 1.375(5)
C1 C2 1.379(5)
C2 C3 1.404(6)
C3 C4 1.380(7)
C4 C5 1.388(6)
C5 C6 1.374(5)
C7 C12 1.365(6)
C7 C8 1.380(5)
C8 C9 1.388(6)
C9 C10 1.375(7)
C10 C11 1.396(6)
C11 C12 1.382(6)
C13 C18 1.510(5)
C13 C14 1.524(5)
C14 C15 1.500(5)
C15 C16 1.502(6)
C16 C17 1.504(6)
C17 C18 1.514(5)
C19 C20 1.496(5)
C19 C24 1.530(5)
C20 C21 1.538(5)
C21 C22 1.488(6)
C22 C23 1.502(6)
C23 C24 1.524(5)
C25 C30 1.516(5)
C25 C26 1.523(5)
C26 C27 1.495(6)
C27 C28 1.493(6)
C28 C29 1.513(5)
C29 C30 1.515(5)
C31 C32 1.390(5)
C31 C36 1.392(5)
C32 C33 1.389(6)
C33 C34 1.367(6)
C34 C35 1.375(6)
C35 C36 1.386(5)
C37 C42 1.392(5)
C37 C38 1.405(5)
C38 C39 1.386(5)
C39 C40 1.378(6)
C40 C41 1.382(6)
C41 C42 1.377(6)
C43 C44 1.382(5)
C43 C48 1.389(5)
C44 C45 1.390(5)
C45 C46 1.380(6)
C46 C47 1.368(6)
C47 C48 1.394(5)
